data_2104096
loop_
_publ_author_name
'Cox, Philip J.'
'Kechagias, Dimitrios'
'Kelly, Orla'

_publ_section_title
;
 Conformations of substituted benzophenones
;
_journal_coeditor_code WS5060
_journal_issue 2
_journal_name_full 'Acta Crystallographica Section B'
_journal_page_first 206
_journal_page_last 216
_journal_paper_doi 10.1107/S0108768108000232
_journal_volume 64
_journal_year 2008
_chemical_formula_moiety 'C15 H14 O5'
_chemical_formula_sum 'C15 H14 O5'
_chemical_formula_weight 274.26
_chemical_name_common
;
2,2'-dihydroxy-4,4'-dimethoxybenzophenone
;
_space_group_IT_number 14
_symmetry_cell_setting monoclinic
_symmetry_space_group_name_Hall '-P 2yn'
_symmetry_space_group_name_H-M 'P 1 21/n 1'
_audit_creation_method 'WinGX routine CIF_UPDATE'
_cell_angle_alpha 90
_cell_angle_beta 92.545(3)
_cell_angle_gamma 90
_cell_formula_units_Z 4
_cell_length_a 3.84660(10)
_cell_length_b 25.1521(12)
_cell_length_c 12.9802(6)
_cell_measurement_reflns_used 5660
_cell_measurement_temperature 120(2)
_cell_measurement_theta_max 27.48
_cell_measurement_theta_min 2.91
_cell_volume 1254.60(9)
_computing_cell_refinement 'DENZO and COLLECT'
_computing_data_collection
;
        DENZO (Otwinowski and Minor, 1997), COLLECT (Hooft, 1998)
;
_computing_data_reduction 'DENZO and COLLECT'
_computing_molecular_graphics
;
        PLATON (Spek,2002)
;
_computing_publication_material 'WinGX publication routines (Farrugia, 1999)'
_computing_structure_refinement 'SHELXL-97 (Sheldrick, 1997)'
_computing_structure_solution 'SIR97 (Altomare et al.,1999)'
_diffrn_measured_fraction_theta_full 0.983
_diffrn_measured_fraction_theta_max 0.983
_diffrn_measurement_device_type
;
        Bruker-Nonius 95mm CCD camers on \k-goniostat
;
_diffrn_measurement_method
;
        \f and \w scans to fill Ewald sphere
;
_diffrn_radiation_type MoK\a
_diffrn_radiation_wavelength 0.71073
_diffrn_reflns_av_R_equivalents 0.0831
_diffrn_reflns_limit_h_max 4
_diffrn_reflns_limit_h_min -4
_diffrn_reflns_limit_k_max 32
_diffrn_reflns_limit_k_min -32
_diffrn_reflns_limit_l_max 16
_diffrn_reflns_limit_l_min -16
_diffrn_reflns_number 13532
_diffrn_reflns_theta_full 27.48
_diffrn_reflns_theta_max 27.48
_diffrn_reflns_theta_min 3.14
_diffrn_standards_decay_% 0
_diffrn_standards_number 0
_exptl_absorpt_coefficient_mu 0.11
_exptl_absorpt_correction_T_max 0.9935
_exptl_absorpt_correction_T_min 0.7267
_exptl_absorpt_correction_type multi-scan
_exptl_absorpt_process_details
;
using multiple and symmetry-related data measurements via the program
SORTAV (Blessing, 1995, 1997)
;
_exptl_crystal_colour yellow
_exptl_crystal_density_diffrn 1.452
_exptl_crystal_density_method 'not measured'
_exptl_crystal_description rod
_exptl_crystal_F_000 576
_exptl_crystal_size_max 0.52
_exptl_crystal_size_mid 0.08
_exptl_crystal_size_min 0.06
_refine_diff_density_max 0.228
_refine_diff_density_min -0.297
_refine_ls_extinction_method none
_refine_ls_goodness_of_fit_ref 0.992
_refine_ls_hydrogen_treatment mixed
_refine_ls_matrix_type full
_refine_ls_number_parameters 189
_refine_ls_number_reflns 2798
_refine_ls_number_restraints 0
_refine_ls_restrained_S_all 0.992
_refine_ls_R_factor_gt 0.0472
_refine_ls_shift/su_max 0
_refine_ls_structure_factor_coef Fsqd
_refine_ls_weighting_details 'calc w=1/[\s^2^(Fo^2^)+(0.0601P)^2^+0.0000P] where P=(Fo^2^+2Fc^2^)/3'
_refine_ls_weighting_scheme calc
_refine_ls_wR_factor_ref 0.1188
_reflns_number_gt 1759
_reflns_number_total 2798
_reflns_threshold_expression >2sigma(I)
_cod_data_source_file ws5060.cif
_cod_data_source_block 2d4d
_cod_original_sg_symbol_H-M 'P 21/n'
_cod_database_code 2104096
_cod_database_fobs_code 2104096

loop_
_symmetry_equiv_pos_as_xyz
'x, y, z'
'-x+1/2, y+1/2, -z+1/2'
'-x, -y, -z'
'x-1/2, -y-1/2, z-1/2'

loop_
_atom_site_type_symbol
_atom_site_label
_atom_site_fract_x
_atom_site_fract_y
_atom_site_fract_z
_atom_site_U_iso_or_equiv
_atom_site_adp_type
_atom_site_calc_flag
_atom_site_refinement_flags
_atom_site_occupancy
O O1 0.2426(4) 0.33006(5) 0.61210(10) 0.0338(4) Uani d . 1
O O2 0.4075(3) 0.42282(5) 0.55737(10) 0.0276(3) Uani d . 1
H H2 0.381(5) 0.3930(8) 0.5979(16) 0.036 Uiso d . 1
O O3 -0.0324(4) 0.24312(5) 0.67400(10) 0.0317(4) Uani d . 1
H H3 0.070(6) 0.2763(9) 0.6786(17) 0.041 Uiso d . 1
O O4 0.0095(3) 0.48074(5) 0.22432(9) 0.0239(3) Uani d . 1
O O5 -0.1132(3) 0.10187(4) 0.43090(10) 0.0260(3) Uani d . 1
C C1 0.1229(5) 0.35934(7) 0.44219(14) 0.0196(4) Uani d . 1
C C2 0.2486(5) 0.41104(7) 0.46524(14) 0.0214(4) Uani d . 1
C C3 0.2200(4) 0.45220(7) 0.39415(14) 0.0213(4) Uani d . 1
H H3A 0.3132 0.4863 0.4106 0.026 Uiso calc R 1
C C4 0.0548(4) 0.44305(7) 0.29931(14) 0.0195(4) Uani d . 1
C C5 -0.0861(4) 0.39294(7) 0.27505(14) 0.0216(4) Uani d . 1
H H5 -0.2036 0.3871 0.2101 0.026 Uiso calc R 1
C C6 -0.0537(5) 0.35252(7) 0.34528(14) 0.0201(4) Uani d . 1
H H6 -0.1527 0.3189 0.3284 0.024 Uiso calc R 1
C C7 0.1609(5) 0.31745(7) 0.51936(14) 0.0226(4) Uani d . 1
C C8 0.0985(4) 0.26080(7) 0.49646(14) 0.0204(4) Uani d . 1
C C9 -0.0052(5) 0.22660(7) 0.57542(13) 0.0214(4) Uani d . 1
C C10 -0.0920(4) 0.17398(7) 0.55475(14) 0.0210(4) Uani d . 1
H H10 -0.1814 0.1522 0.6072 0.025 Uiso calc R 1
C C11 -0.0477(4) 0.15351(7) 0.45766(14) 0.0206(4) Uani d . 1
C C12 0.0805(5) 0.18543(7) 0.37953(14) 0.0224(4) Uani d . 1
H H12 0.1201 0.1708 0.3136 0.027 Uiso calc R 1
C C13 0.1481(4) 0.23805(7) 0.39920(14) 0.0204(4) Uani d . 1
H H13 0.2309 0.2598 0.3456 0.024 Uiso calc R 1
C C14 0.1601(5) 0.53209(7) 0.24568(15) 0.0268(5) Uani d . 1
H H14A 0.4127 0.5285 0.2567 0.032 Uiso calc R 1
H H14B 0.0613 0.5469 0.3077 0.032 Uiso calc R 1
H H14C 0.1091 0.5559 0.1871 0.032 Uiso calc R 1
C C15 -0.2433(5) 0.06766(7) 0.50848(16) 0.0294(5) Uani d . 1
H H15A -0.4637 0.0818 0.5319 0.035 Uiso calc R 1
H H15B -0.0737 0.0657 0.567 0.035 Uiso calc R 1
H H15C -0.2816 0.032 0.4797 0.035 Uiso calc R 1

loop_
_atom_site_aniso_label
_atom_site_aniso_U_11
_atom_site_aniso_U_22
_atom_site_aniso_U_33
_atom_site_aniso_U_12
_atom_site_aniso_U_13
_atom_site_aniso_U_23
O1 0.0563(10) 0.0266(7) 0.0184(7) -0.0064(7) -0.0016(7) -0.0016(6)
O2 0.0406(8) 0.0223(7) 0.0194(7) -0.0049(6) -0.0034(6) 0.0001(6)
O3 0.0506(9) 0.0258(7) 0.0192(7) -0.0043(7) 0.0088(7) 0.0000(6)
O4 0.0298(7) 0.0190(6) 0.0227(7) -0.0003(6) -0.0025(6) 0.0017(5)
O5 0.0340(8) 0.0168(7) 0.0275(8) -0.0036(5) 0.0026(6) 0.0012(5)
C1 0.0198(9) 0.0188(9) 0.0207(10) 0.0000(7) 0.0055(8) -0.0017(7)
C2 0.0201(10) 0.0242(10) 0.0198(10) 0.0001(8) 0.0017(8) -0.0047(8)
C3 0.0209(10) 0.0181(9) 0.0251(10) -0.0012(8) 0.0033(8) -0.0022(8)
C4 0.0190(9) 0.0196(9) 0.0202(10) 0.0016(7) 0.0039(8) 0.0009(8)
C5 0.0208(10) 0.0230(10) 0.0208(10) -0.0004(8) -0.0004(8) -0.0040(8)
C6 0.0179(9) 0.0173(9) 0.0254(10) -0.0008(7) 0.0038(8) -0.0031(8)
C7 0.0243(10) 0.0219(9) 0.0219(10) -0.0013(8) 0.0051(8) -0.0028(8)
C8 0.0200(10) 0.0193(9) 0.0219(10) 0.0003(7) 0.0019(8) 0.0004(8)
C9 0.0214(9) 0.0242(10) 0.0188(10) 0.0029(8) 0.0035(8) -0.0006(8)
C10 0.0207(10) 0.0212(9) 0.0214(10) 0.0011(7) 0.0026(8) 0.0050(8)
C11 0.0181(9) 0.0166(9) 0.0269(10) 0.0003(7) -0.0014(8) 0.0006(8)
C12 0.0257(10) 0.0223(9) 0.0196(10) 0.0004(8) 0.0036(8) -0.0006(8)
C13 0.0212(9) 0.0204(9) 0.0199(10) 0.0013(7) 0.0041(8) 0.0030(8)
C14 0.0305(11) 0.0210(10) 0.0289(11) -0.0042(8) -0.0006(9) 0.0030(8)
C15 0.0314(11) 0.0215(10) 0.0351(12) -0.0070(8) -0.0001(10) 0.0051(9)

loop_
_atom_type_symbol
_atom_type_description
_atom_type_scat_dispersion_real
_atom_type_scat_dispersion_imag
_atom_type_scat_source
C C 0.0033 0.0016 'International Tables Vol C Tables 4.2.6.8 and 6.1.1.4'
H H 0 0 'International Tables Vol C Tables 4.2.6.8 and 6.1.1.4'
O O 0.0106 0.006 'International Tables Vol C Tables 4.2.6.8 and 6.1.1.4'

loop_
_geom_angle_atom_site_label_1
_geom_angle_atom_site_label_2
_geom_angle_atom_site_label_3
_geom_angle
C2 O2 H2 105.6(13)
C9 O3 H3 106.8(14)
C4 O4 C14 116.68(14)
C11 O5 C15 117.33(14)
C6 C1 C2 116.50(16)
C6 C1 C7 123.63(16)
C2 C1 C7 119.77(16)
O2 C2 C3 116.37(16)
O2 C2 C1 121.71(17)
C3 C2 C1 121.92(17)
C4 C3 C2 119.25(17)
C4 C3 H3A 120.4
C2 C3 H3A 120.4
O4 C4 C3 124.06(15)
O4 C4 C5 115.37(16)
C3 C4 C5 120.57(16)
C6 C5 C4 119.71(17)
C6 C5 H5 120.1
C4 C5 H5 120.1
C5 C6 C1 121.94(16)
C5 C6 H6 119
C1 C6 H6 119
O1 C7 C1 118.94(16)
O1 C7 C8 117.64(16)
C1 C7 C8 123.40(16)
C13 C8 C9 117.28(16)
C13 C8 C7 123.18(16)
C9 C8 C7 119.51(16)
O3 C9 C10 116.57(16)
O3 C9 C8 122.43(16)
C10 C9 C8 120.99(16)
C11 C10 C9 119.62(16)
C11 C10 H10 120.2
C9 C10 H10 120.2
O5 C11 C10 123.98(16)
O5 C11 C12 115.36(16)
C10 C11 C12 120.64(16)
C13 C12 C11 119.26(17)
C13 C12 H12 120.4
C11 C12 H12 120.4
C12 C13 C8 121.86(16)
C12 C13 H13 119.1
C8 C13 H13 119.1
O4 C14 H14A 109.5
O4 C14 H14B 109.5
H14A C14 H14B 109.5
O4 C14 H14C 109.5
H14A C14 H14C 109.5
H14B C14 H14C 109.5
O5 C15 H15A 109.5
O5 C15 H15B 109.5
H15A C15 H15B 109.5
O5 C15 H15C 109.5
H15A C15 H15C 109.5
H15B C15 H15C 109.5

loop_
_geom_bond_atom_site_label_1
_geom_bond_atom_site_label_2
_geom_bond_distance
O1 C7 1.271(2)
O2 C2 1.352(2)
O2 H2 0.92(2)
O3 C9 1.354(2)
O3 H3 0.92(2)
O4 C4 1.364(2)
O4 C14 1.438(2)
O5 C11 1.365(2)
O5 C15 1.432(2)
C1 C6 1.413(2)
C1 C2 1.415(2)
C1 C7 1.457(2)
C2 C3 1.388(2)
C3 C4 1.379(2)
C3 H3A 0.95
C4 C5 1.402(2)
C5 C6 1.368(2)
C5 H5 0.95
C6 H6 0.95
C7 C8 1.473(2)
C8 C13 1.407(2)
C8 C9 1.409(2)
C9 C10 1.388(2)
C10 C11 1.379(2)
C10 H10 0.95
C11 C12 1.400(2)
C12 C13 1.370(2)
C12 H12 0.95
C13 H13 0.95
C14 H14A 0.98
C14 H14B 0.98
C14 H14C 0.98
C15 H15A 0.98
C15 H15B 0.98
C15 H15C 0.98

loop_
_geom_hbond_atom_site_label_D
_geom_hbond_atom_site_label_H
_geom_hbond_atom_site_label_A
_geom_hbond_distance_DH
_geom_hbond_distance_HA
_geom_hbond_distance_DA
_geom_hbond_angle_DHA
O2 H2 O1 0.92(2) 1.68(2) 2.5278(18) 150.4(19)
O3 H3 O1 0.92(2) 1.75(2) 2.5733(18) 147(2)

loop_
_geom_torsion_atom_site_label_1
_geom_torsion_atom_site_label_2
_geom_torsion_atom_site_label_3
_geom_torsion_atom_site_label_4
_geom_torsion
C6 C1 C2 O2 176.98(15)
C7 C1 C2 O2 0.6(2)
C6 C1 C2 C3 -3.9(2)
C7 C1 C2 C3 179.70(16)
O2 C2 C3 C4 -178.80(15)
C1 C2 C3 C4 2.0(3)
C14 O4 C4 C3 3.0(2)
C14 O4 C4 C5 -178.19(14)
C2 C3 C4 O4 179.36(16)
C2 C3 C4 C5 0.6(3)
O4 C4 C5 C6 179.93(15)
C3 C4 C5 C6 -1.2(3)
C4 C5 C6 C1 -0.8(3)
C2 C1 C6 C5 3.3(2)
C7 C1 C6 C5 179.52(16)
C6 C1 C7 O1 -162.36(17)
C2 C1 C7 O1 13.8(2)
C6 C1 C7 C8 15.6(3)
C2 C1 C7 C8 -168.26(17)
O1 C7 C8 C13 -152.89(17)
C1 C7 C8 C13 29.1(3)
O1 C7 C8 C9 25.0(3)
C1 C7 C8 C9 -153.03(17)
C13 C8 C9 O3 174.32(16)
C7 C8 C9 O3 -3.7(3)
C13 C8 C9 C10 -7.0(3)
C7 C8 C9 C10 174.99(16)
O3 C9 C10 C11 -175.60(16)
C8 C9 C10 C11 5.7(3)
C15 O5 C11 C10 1.5(3)
C15 O5 C11 C12 179.74(16)
C9 C10 C11 O5 177.49(16)
C9 C10 C11 C12 -0.7(3)
O5 C11 C12 C13 178.96(16)
C10 C11 C12 C13 -2.7(3)
C11 C12 C13 C8 1.2(3)
C9 C8 C13 C12 3.6(3)
C7 C8 C13 C12 -178.52(17)

loop_
_cod_related_entry_id
_cod_related_entry_database
_cod_related_entry_code
1 ChemSpider 8252
